data_2240197
loop_
_publ_author_name
'Wagner, Thomas'
'Christiansen, Nena'
'Hrib, Cristian G.'
'Kaufmann, Dieter E.'
'Edelmann, Frank T.'

_publ_section_title
;
 Unexpected formation and crystal structure of
 tetrakis(1<i>H</i>-pyrazole-\k<i>N</i>^2^)palladium(II) dichloride
;
_journal_issue 12
_journal_name_full 'Acta Crystallographica Section E'
_journal_page_first 486
_journal_page_last 488
_journal_paper_doi 10.1107/S160053681402460X
_journal_volume 70
_journal_year 2014
_chemical_formula_iupac '[Pd (C12 H16 N8)] Cl2'
_chemical_formula_moiety 'C12 H16 N8 Pd 2+, 2(Cl -)'
_chemical_formula_sum 'C12 H16 Cl2 N8 Pd'
_chemical_formula_weight 449.63
_chemical_name_systematic
;
Tetrakis(1<i>H</i>-pyrazole-\k<i>N</i>^2^)palladium(II) dichloride
;
_space_group_IT_number 15
_symmetry_cell_setting monoclinic
_symmetry_space_group_name_Hall '-C 2yc'
_symmetry_space_group_name_H-M 'C 1 2/c 1'
_atom_sites_solution_hydrogens geom
_atom_sites_solution_primary direct
_atom_sites_solution_secondary difmap
_audit_creation_method SHELXL-97
_cell_angle_alpha 90.00
_cell_angle_beta 117.80(3)
_cell_angle_gamma 90.00
_cell_formula_units_Z 4
_cell_length_a 13.797(3)
_cell_length_b 9.6560(19)
_cell_length_c 14.174(3)
_cell_measurement_reflns_used 15423
_cell_measurement_temperature 150(2)
_cell_measurement_theta_max 29.59
_cell_measurement_theta_min 2.69
_cell_volume 1670.4(8)
_computing_cell_refinement
;
X-AREA (Stoe, 2008)
;
_computing_data_collection
;
X-AREA (Stoe, 2008)
;
_computing_data_reduction
;
X-RED32 (Stoe, 2008)
;
_computing_molecular_graphics
;
XP (Sheldrick, 2008)
;
_computing_publication_material
;
SHELXL97 (Sheldrick, 2008)
;
_computing_structure_refinement
;
SHELXL97 (Sheldrick, 2008)
;
_computing_structure_solution
;
SHELXS97 (Sheldrick, 2008)
;
_diffrn_ambient_temperature 150(2)
_diffrn_detector_area_resol_mean 6.67
_diffrn_measured_fraction_theta_full 0.995
_diffrn_measured_fraction_theta_max 0.995
_diffrn_measurement_device_type 'Stoe IPDS-2T'
_diffrn_measurement_method \w-scans
_diffrn_radiation_monochromator graphite
_diffrn_radiation_source 'fine-focus sealed tube'
_diffrn_radiation_type MoK\a
_diffrn_radiation_wavelength 0.71073
_diffrn_reflns_av_R_equivalents 0.0544
_diffrn_reflns_av_sigmaI/netI 0.0347
_diffrn_reflns_limit_h_max 18
_diffrn_reflns_limit_h_min -18
_diffrn_reflns_limit_k_max 13
_diffrn_reflns_limit_k_min -13
_diffrn_reflns_limit_l_max 19
_diffrn_reflns_limit_l_min -17
_diffrn_reflns_number 7700
_diffrn_reflns_theta_full 29.17
_diffrn_reflns_theta_max 29.17
_diffrn_reflns_theta_min 2.69
_exptl_absorpt_coefficient_mu 1.442
_exptl_absorpt_correction_T_max 0.7502
_exptl_absorpt_correction_T_min 0.5619
_exptl_absorpt_correction_type multi-scan
_exptl_absorpt_process_details
;
(Blessing, 1995)
;
_exptl_crystal_colour yellow
_exptl_crystal_density_diffrn 1.788
_exptl_crystal_density_method 'not measured'
_exptl_crystal_description prism
_exptl_crystal_F_000 896
_exptl_crystal_size_max 0.40
_exptl_crystal_size_mid 0.40
_exptl_crystal_size_min 0.20
_refine_diff_density_max 1.785
_refine_diff_density_min -1.734
_refine_ls_extinction_method none
_refine_ls_goodness_of_fit_ref 1.123
_refine_ls_hydrogen_treatment mixed
_refine_ls_matrix_type full
_refine_ls_number_parameters 112
_refine_ls_number_reflns 2253
_refine_ls_number_restraints 2
_refine_ls_restrained_S_all 1.123
_refine_ls_R_factor_all 0.0440
_refine_ls_R_factor_gt 0.0390
_refine_ls_shift/su_max 0.000
_refine_ls_shift/su_mean 0.000
_refine_ls_structure_factor_coef Fsqd
_refine_ls_weighting_details 'calc w=1/[\s^2^(Fo^2^)+(0.0490P)^2^+4.2172P] where P=(Fo^2^+2Fc^2^)/3'
_refine_ls_weighting_scheme calc
_refine_ls_wR_factor_gt 0.0917
_refine_ls_wR_factor_ref 0.0943
_reflns_number_gt 2030
_reflns_number_total 2253
_reflns_threshold_expression >2sigma(I)
_cod_data_source_file wm5084sup1.cf
_cod_data_source_block I
_cod_original_cell_volume 1670.4(6)
_cod_original_sg_symbol_H-M 'C 2/c'
_cod_database_code 2240197
_cod_database_fobs_code 2240197

loop_
_symmetry_equiv_pos_as_xyz
'x, y, z'
'-x, y, -z+1/2'
'x+1/2, y+1/2, z'
'-x+1/2, y+1/2, -z+1/2'
'-x, -y, -z'
'x, -y, z-1/2'
'-x+1/2, -y+1/2, -z'
'x+1/2, -y+1/2, z-1/2'

loop_
_atom_site_type_symbol
_atom_site_label
_atom_site_fract_x
_atom_site_fract_y
_atom_site_fract_z
_atom_site_U_iso_or_equiv
_atom_site_adp_type
_atom_site_calc_flag
_atom_site_refinement_flags
_atom_site_occupancy
_atom_site_symmetry_multiplicity
Pd Pd 0.2500 0.2500 0.0000 0.01539(11) Uani d S 1 2
Cl Cl 0.09118(6) -0.02409(9) -0.06859(6) 0.02881(17) Uani d . 1 1
N N1 0.2363(2) 0.2373(2) 0.1343(2) 0.0190(5) Uani d . 1 1
N N2 0.1606(2) 0.1607(3) 0.1453(2) 0.0225(5) Uani d D 1 1
H H2N 0.116(3) 0.109(4) 0.093(2) 0.027 Uiso d D 1 1
N N3 0.36913(18) 0.1080(3) 0.05645(18) 0.0189(4) Uani d . 1 1
N N4 0.3490(2) -0.0279(3) 0.0486(2) 0.0234(5) Uani d D 1 1
H H4N 0.2803(18) -0.054(5) 0.015(2) 0.028 Uiso d D 1 1
C C1 0.1706(3) 0.1749(3) 0.2435(2) 0.0269(6) Uani d . 1 1
H H1 0.1268 0.1311 0.2702 0.032 Uiso calc R 1 1
C C2 0.2560(3) 0.2644(3) 0.2984(3) 0.0284(7) Uani d . 1 1
H H2 0.2832 0.2944 0.3702 0.034 Uiso calc R 1 1
C C3 0.2943(2) 0.3019(3) 0.2264(2) 0.0234(5) Uani d . 1 1
H H3 0.3529 0.3642 0.2412 0.028 Uiso calc R 1 1
C C4 0.4419(3) -0.0999(4) 0.0945(3) 0.0302(6) Uani d . 1 1
H H4 0.4484 -0.1979 0.0986 0.036 Uiso calc R 1 1
C C5 0.5262(3) -0.0071(4) 0.1346(3) 0.0316(7) Uani d . 1 1
H H5 0.6023 -0.0271 0.1721 0.038 Uiso calc R 1 1
C C6 0.4771(2) 0.1239(3) 0.1089(2) 0.0267(6) Uani d . 1 1
H H6 0.5148 0.2099 0.1263 0.032 Uiso calc R 1 1

loop_
_atom_site_aniso_label
_atom_site_aniso_U_11
_atom_site_aniso_U_22
_atom_site_aniso_U_33
_atom_site_aniso_U_12
_atom_site_aniso_U_13
_atom_site_aniso_U_23
Pd 0.01373(15) 0.01505(16) 0.01795(15) 0.00207(9) 0.00784(11) 0.00096(9)
Cl 0.0255(3) 0.0302(4) 0.0336(3) -0.0083(3) 0.0162(3) -0.0104(3)
N1 0.0183(10) 0.0186(12) 0.0216(10) 0.0018(8) 0.0105(9) 0.0021(8)
N2 0.0227(11) 0.0210(12) 0.0275(11) -0.0027(9) 0.0149(9) -0.0005(9)
N3 0.0160(10) 0.0175(11) 0.0222(10) 0.0035(8) 0.0080(8) 0.0017(8)
N4 0.0199(10) 0.0173(11) 0.0329(12) 0.0025(9) 0.0122(9) 0.0016(10)
C1 0.0286(14) 0.0259(16) 0.0322(14) 0.0049(12) 0.0192(12) 0.0057(12)
C2 0.0299(15) 0.0337(18) 0.0213(13) 0.0118(12) 0.0117(12) 0.0023(11)
C3 0.0202(12) 0.0248(14) 0.0218(12) 0.0037(11) 0.0069(10) -0.0016(11)
C4 0.0303(14) 0.0252(16) 0.0391(16) 0.0093(12) 0.0195(13) 0.0067(13)
C5 0.0216(13) 0.0325(18) 0.0392(16) 0.0134(12) 0.0128(12) 0.0094(13)
C6 0.0158(11) 0.0238(15) 0.0342(15) 0.0005(10) 0.0063(11) -0.0009(12)

loop_
_atom_type_symbol
_atom_type_description
_atom_type_scat_dispersion_real
_atom_type_scat_dispersion_imag
_atom_type_scat_source
C C 0.0033 0.0016 'International Tables Vol C Tables 4.2.6.8 and 6.1.1.4'
H H 0.0000 0.0000 'International Tables Vol C Tables 4.2.6.8 and 6.1.1.4'
N N 0.0061 0.0033 'International Tables Vol C Tables 4.2.6.8 and 6.1.1.4'
Cl Cl 0.1484 0.1585 'International Tables Vol C Tables 4.2.6.8 and 6.1.1.4'
Pd Pd -0.9988 1.0072 'International Tables Vol C Tables 4.2.6.8 and 6.1.1.4'

loop_
_geom_angle_atom_site_label_1
_geom_angle_atom_site_label_2
_geom_angle_atom_site_label_3
_geom_angle_site_symmetry_1
_geom_angle_site_symmetry_3
_geom_angle
N3 Pd N3 . 7 180.00(11)
N3 Pd N1 . 7 89.89(10)
N3 Pd N1 7 7 90.11(10)
N3 Pd N1 . . 90.11(10)
N3 Pd N1 7 . 89.89(10)
N1 Pd N1 7 . 180.0(2)
C3 N1 N2 . . 106.7(2)
C3 N1 Pd . . 128.7(2)
N2 N1 Pd . . 124.51(19)
C1 N2 N1 . . 110.8(3)
C1 N2 H2N . . 130(3)
N1 N2 H2N . . 119(3)
C6 N3 N4 . . 107.2(2)
C6 N3 Pd . . 130.1(2)
N4 N3 Pd . . 122.71(18)
C4 N4 N3 . . 110.9(3)
C4 N4 H4N . . 132(3)
N3 N4 H4N . . 117(3)
N2 C1 C2 . . 107.4(3)
N2 C1 H1 . . 126.3
C2 C1 H1 . . 126.3
C1 C2 C3 . . 105.4(3)
C1 C2 H2 . . 127.3
C3 C2 H2 . . 127.3
N1 C3 C2 . . 109.7(3)
N1 C3 H3 . . 125.2
C2 C3 H3 . . 125.2
N4 C4 C5 . . 107.4(3)
N4 C4 H4 . . 126.3
C5 C4 H4 . . 126.3
C4 C5 C6 . . 105.7(3)
C4 C5 H5 . . 127.2
C6 C5 H5 . . 127.2
N3 C6 C5 . . 108.8(3)
N3 C6 H6 . . 125.6
C5 C6 H6 . . 125.6

loop_
_geom_bond_atom_site_label_1
_geom_bond_atom_site_label_2
_geom_bond_site_symmetry_2
_geom_bond_distance
Pd N3 . 1.999(2)
Pd N3 7 1.999(2)
Pd N1 7 2.002(3)
Pd N1 . 2.002(3)
N1 C3 . 1.327(4)
N1 N2 . 1.347(3)
N2 C1 . 1.340(4)
N2 H2N . 0.869(18)
N3 C6 . 1.327(4)
N3 N4 . 1.336(3)
N4 C4 . 1.332(4)
N4 H4N . 0.875(19)
C1 C2 . 1.372(5)
C1 H1 . 0.9500
C2 C3 . 1.399(4)
C2 H2 . 0.9500
C3 H3 . 0.9500
C4 C5 . 1.365(5)
C4 H4 . 0.9500
C5 C6 . 1.400(4)
C5 H5 . 0.9500
C6 H6 . 0.9500

loop_
_geom_hbond_atom_site_label_D
_geom_hbond_atom_site_label_H
_geom_hbond_atom_site_label_A
_geom_hbond_site_symmetry_A
_geom_hbond_distance_DH
_geom_hbond_distance_HA
_geom_hbond_distance_DA
_geom_hbond_angle_DHA
N2 H2N Cl . 0.869(18) 2.50(3) 3.254(3) 145(3)
N4 H4N Cl . 0.875(19) 2.33(2) 3.147(3) 156(4)
C1 H1 Cl 6_556 0.95 2.75 3.625(4) 153
C4 H4 Cl 7_545 0.95 2.73 3.656(4) 164

loop_
_geom_torsion_atom_site_label_1
_geom_torsion_atom_site_label_2
_geom_torsion_atom_site_label_3
_geom_torsion_atom_site_label_4
_geom_torsion_site_symmetry_1
_geom_torsion
N3 Pd N1 C3 . 84.2(3)
N3 Pd N1 C3 7 -95.8(3)
N1 Pd N1 C3 7 -14E1(10)
N3 Pd N1 N2 . -97.9(2)
N3 Pd N1 N2 7 82.1(2)
N1 Pd N1 N2 7 4E1(10)
C3 N1 N2 C1 . -0.6(3)
Pd N1 N2 C1 . -178.9(2)
N3 Pd N3 C6 7 13E1(10)
N1 Pd N3 C6 7 86.1(3)
N1 Pd N3 C6 . -93.9(3)
N3 Pd N3 N4 7 -6E1(10)
N1 Pd N3 N4 7 -96.2(2)
N1 Pd N3 N4 . 83.8(2)
C6 N3 N4 C4 . -0.4(3)
Pd N3 N4 C4 . -178.5(2)
N1 N2 C1 C2 . 0.1(3)
N2 C1 C2 C3 . 0.4(3)
N2 N1 C3 C2 . 0.9(3)
Pd N1 C3 C2 . 179.0(2)
C1 C2 C3 N1 . -0.8(3)
N3 N4 C4 C5 . 0.4(4)
N4 C4 C5 C6 . -0.3(4)
N4 N3 C6 C5 . 0.2(4)
Pd N3 C6 C5 . 178.1(2)
C4 C5 C6 N3 . 0.1(4)
